data_8106097
loop_
_publ_author_name
'Wang, Wan-Wan'
'Wu, Wei-Na'
'Wang, Yuan'

_publ_section_title
;
 Crystal structure of
 bis(5,5&#x2032;-((butane-1,4-diylbis(azanylylidene))bis(methanylylidene))bis(3-(ethoxycarbonyl)-2,4-dimethylpyrrol-1-ido-k4
 N,N&#x2032;,N&#x2032;&#x2032;,N&#x2032;&#x2032;&#x2032;)copper(II),
 C24H32CuN4O4
;
_journal_issue 2
_journal_name_full 'Zeitschrift f\"ur Kristallographie - New Crystal Structures'
_journal_page_first 195
_journal_page_last 197
_journal_paper_doi 10.1515/ncrs-2017-0189
_journal_volume 233
_journal_year 2018
_chemical_formula_sum 'C24 H32 Cu N4 O4'
_chemical_formula_weight 504.08
_space_group_IT_number 9
_space_group_name_Hall 'C -2yc'
_space_group_name_H-M_alt 'C 1 c 1'
_symmetry_cell_setting monoclinic
_symmetry_space_group_name_H-M 'C 1 c 1'
_atom_sites_solution_hydrogens geom
_atom_sites_solution_primary direct
_atom_sites_solution_secondary difmap
_cell_angle_alpha 90.00
_cell_angle_beta 97.886(2)
_cell_angle_gamma 90.00
_cell_formula_units_Z 8
_cell_length_a 11.8142(10)
_cell_length_b 45.481(4)
_cell_length_c 9.2540(8)
_cell_measurement_reflns_used 2846
_cell_measurement_temperature 296(2)
_cell_measurement_theta_max 19.83
_cell_measurement_theta_min 2.67
_cell_volume 4925.4(7)
_computing_cell_refinement 'Bruker SMART'
_computing_data_collection 'Bruker SMART'
_computing_data_reduction 'Bruker SAINT'
_computing_molecular_graphics 'Bruker SHELXTL'
_computing_publication_material 'Bruker SHELXTL'
_computing_structure_refinement 'SHELXL-97 (Sheldrick, 1997)'
_computing_structure_solution 'SHELXS-97 (Sheldrick, 1990)'
_diffrn_ambient_temperature 296(2)
_diffrn_measured_fraction_theta_full 0.997
_diffrn_measured_fraction_theta_max 0.997
_diffrn_measurement_device_type 'CCD area detector'
_diffrn_measurement_method 'phi and omega scans'
_diffrn_radiation_monochromator graphite
_diffrn_radiation_source 'fine-focus sealed tube'
_diffrn_radiation_type MoK\a
_diffrn_radiation_wavelength 0.71073
_diffrn_reflns_av_R_equivalents 0.0378
_diffrn_reflns_av_sigmaI/netI 0.0741
_diffrn_reflns_limit_h_max 14
_diffrn_reflns_limit_h_min -13
_diffrn_reflns_limit_k_max 56
_diffrn_reflns_limit_k_min -45
_diffrn_reflns_limit_l_max 11
_diffrn_reflns_limit_l_min -11
_diffrn_reflns_number 14046
_diffrn_reflns_theta_full 26.00
_diffrn_reflns_theta_max 26.00
_diffrn_reflns_theta_min 1.79
_exptl_absorpt_coefficient_mu 0.923
_exptl_absorpt_correction_T_max 0.9133
_exptl_absorpt_correction_T_min 0.8973
_exptl_absorpt_correction_type multi-scan
_exptl_absorpt_process_details sadabs
_exptl_crystal_colour brown
_exptl_crystal_density_diffrn 1.360
_exptl_crystal_density_method 'not measured'
_exptl_crystal_description block
_exptl_crystal_F_000 2120
_exptl_crystal_size_max 0.12
_exptl_crystal_size_mid 0.12
_exptl_crystal_size_min 0.10
_refine_diff_density_max 0.515
_refine_diff_density_min -0.309
_refine_diff_density_rms 0.057
_refine_ls_abs_structure_details 'Flack H D (1983), Acta Cryst. A39, 876-881'
_refine_ls_abs_structure_Flack -0.015(14)
_refine_ls_extinction_method none
_refine_ls_goodness_of_fit_ref 1.039
_refine_ls_hydrogen_treatment constr
_refine_ls_matrix_type full
_refine_ls_number_parameters 595
_refine_ls_number_reflns 8132
_refine_ls_number_restraints 17
_refine_ls_restrained_S_all 1.060
_refine_ls_R_factor_all 0.0790
_refine_ls_R_factor_gt 0.0501
_refine_ls_shift/su_max 0.000
_refine_ls_shift/su_mean 0.000
_refine_ls_structure_factor_coef Fsqd
_refine_ls_weighting_details 'calc w=1/[\s^2^(Fo^2^)+(0.0503P)^2^+0.0000P] where P=(Fo^2^+2Fc^2^)/3'
_refine_ls_weighting_scheme calc
_refine_ls_wR_factor_gt 0.1081
_refine_ls_wR_factor_ref 0.1188
_reflns_number_gt 5659
_reflns_number_total 8132
_reflns_threshold_expression >2sigma(I)
_cod_data_source_file suppl_ncrs-2017-0189_suppl.cif
_cod_data_source_block 1
_cod_original_cell_volume 4925.4(8)
_cod_original_sg_symbol_H-M Cc
_cod_database_code 8106097

loop_
_symmetry_equiv_pos_as_xyz
'x, y, z'
'x, -y, z+1/2'
'x+1/2, y+1/2, z'
'x+1/2, -y+1/2, z+1/2'

loop_
_atom_site_label
_atom_site_type_symbol
_atom_site_fract_x
_atom_site_fract_y
_atom_site_fract_z
_atom_site_U_iso_or_equiv
_atom_site_adp_type
_atom_site_occupancy
_atom_site_symmetry_multiplicity
_atom_site_calc_flag
_atom_site_refinement_flags
_atom_site_disorder_assembly
_atom_site_disorder_group
Cu1 Cu 0.66052(6) 0.116702(13) 0.78127(7) 0.04924(19) Uani 1 1 d . . .
Cu2 Cu 0.50183(6) 0.162460(15) 0.24233(7) 0.0522(2) Uani 1 1 d . . .
C1 C 0.2868(7) 0.0005(2) 0.1185(12) 0.145(4) Uani 1 1 d D . .
H1A H 0.2832 -0.0159 0.0523 0.218 Uiso 1 1 calc R . .
H1B H 0.2562 0.0177 0.0671 0.218 Uiso 1 1 calc R . .
H1C H 0.2428 -0.0039 0.1957 0.218 Uiso 1 1 calc R . .
C2 C 0.4065(7) 0.00584(18) 0.1805(9) 0.115(3) Uani 1 1 d D . .
H2A H 0.4385 -0.0118 0.2285 0.138 Uiso 1 1 calc R . .
H2B H 0.4506 0.0106 0.1027 0.138 Uiso 1 1 calc R . .
C3 C 0.5109(5) 0.03098(14) 0.3714(6) 0.0572(15) Uani 1 1 d . . .
C4 C 0.5115(4) 0.05637(12) 0.4666(6) 0.0479(13) Uani 1 1 d . . .
C5 C 0.6042(5) 0.06204(12) 0.5765(6) 0.0468(13) Uani 1 1 d . . .
C6 C 0.4816(4) 0.09835(12) 0.5772(6) 0.0472(13) Uani 1 1 d . . .
C7 C 0.4327(4) 0.07940(13) 0.4672(6) 0.0474(14) Uani 1 1 d . . .
C8 C 0.3186(5) 0.08380(14) 0.3769(7) 0.0657(17) Uani 1 1 d . . .
H8A H 0.2854 0.1018 0.4049 0.099 Uiso 1 1 calc R . .
H8B H 0.2693 0.0677 0.3923 0.099 Uiso 1 1 calc R . .
H8C H 0.3282 0.0847 0.2756 0.099 Uiso 1 1 calc R . .
C9 C 0.7092(5) 0.04471(14) 0.6196(7) 0.0700(18) Uani 1 1 d . . .
H9A H 0.7552 0.0542 0.6997 0.105 Uiso 1 1 calc R . .
H9B H 0.7516 0.0433 0.5385 0.105 Uiso 1 1 calc R . .
H9C H 0.6890 0.0254 0.6486 0.105 Uiso 1 1 calc R . .
C10 C 0.4517(5) 0.12660(13) 0.6183(6) 0.0499(14) Uani 1 1 d . . .
H10A H 0.3816 0.1348 0.5809 0.060 Uiso 1 1 calc R . .
C11 C 0.4951(7) 0.17108(12) 0.7525(8) 0.0618(16) Uani 1 1 d . . .
H11A H 0.4170 0.1712 0.7737 0.074 Uiso 1 1 calc R . .
H11B H 0.4990 0.1842 0.6707 0.074 Uiso 1 1 calc R . .
C12 C 0.5715(6) 0.18254(14) 0.8820(7) 0.0698(18) Uani 1 1 d . . .
H12A H 0.5279 0.1963 0.9325 0.084 Uiso 1 1 calc R . .
H12B H 0.5923 0.1662 0.9477 0.084 Uiso 1 1 calc R . .
C13 C 0.6782(7) 0.19743(14) 0.8542(7) 0.079(2) Uani 1 1 d . . .
H13A H 0.7230 0.2020 0.9474 0.095 Uiso 1 1 calc R . .
H13B H 0.6580 0.2159 0.8053 0.095 Uiso 1 1 calc R . .
C14 C 0.7527(6) 0.18005(14) 0.7631(7) 0.0689(18) Uani 1 1 d . . .
H14A H 0.7169 0.1795 0.6623 0.083 Uiso 1 1 calc R . .
H14B H 0.8265 0.1896 0.7661 0.083 Uiso 1 1 calc R . .
C15 C 0.8596(6) 0.14262(14) 0.9063(7) 0.0612(16) Uani 1 1 d . . .
H15A H 0.9197 0.1558 0.9282 0.073 Uiso 1 1 calc R . .
C16 C 0.8650(5) 0.11414(14) 0.9657(7) 0.0560(16) Uani 1 1 d . . .
C17 C 0.7874(5) 0.07210(13) 1.0019(7) 0.0542(15) Uani 1 1 d . . .
C18 C 0.8981(5) 0.07345(14) 1.0896(6) 0.0539(15) Uani 1 1 d . . .
C19 C 0.9455(5) 0.10013(15) 1.0646(6) 0.0591(16) Uani 1 1 d . . .
C20 C 1.0586(5) 0.11349(17) 1.1329(8) 0.084(2) Uani 1 1 d . . .
H20A H 1.0992 0.0995 1.1985 0.127 Uiso 1 1 calc R . .
H20B H 1.0441 0.1310 1.1857 0.127 Uiso 1 1 calc R . .
H20C H 1.1037 0.1184 1.0575 0.127 Uiso 1 1 calc R . .
C21 C 0.7010(5) 0.04853(13) 0.9921(7) 0.0650(17) Uani 1 1 d . . .
H21A H 0.6357 0.0542 0.9244 0.098 Uiso 1 1 calc R . .
H21B H 0.6782 0.0453 1.0864 0.098 Uiso 1 1 calc R . .
H21C H 0.7329 0.0307 0.9589 0.098 Uiso 1 1 calc R . .
C22 C 0.9526(7) 0.05199(18) 1.1937(9) 0.088(2) Uani 1 1 d . . .
C23 C 0.9189(10) 0.0119(2) 1.3351(10) 0.149(4) Uani 1 1 d DU . .
H23A H 0.8518 0.0036 1.3694 0.178 Uiso 1 1 calc R . .
H23B H 0.9584 0.0240 1.4125 0.178 Uiso 1 1 calc R . .
C24 C 0.9948(10) -0.0120(3) 1.3006(16) 0.195(7) Uani 1 1 d D . .
H24A H 1.0180 -0.0234 1.3867 0.293 Uiso 1 1 calc R . .
H24B H 1.0611 -0.0038 1.2663 0.293 Uiso 1 1 calc R . .
H24C H 0.9549 -0.0243 1.2263 0.293 Uiso 1 1 calc R . .
C25 C -0.0029(9) 0.0825(2) -0.4032(17) 0.195(6) Uani 1 1 d D . .
H25A H -0.0665 0.0821 -0.4798 0.293 Uiso 1 1 calc R . .
H25B H -0.0292 0.0787 -0.3114 0.293 Uiso 1 1 calc R . .
H25C H 0.0518 0.0678 -0.4211 0.293 Uiso 1 1 calc R . .
C26 C 0.0513(7) 0.1117(2) -0.3990(10) 0.121(3) Uani 1 1 d D . .
H26A H 0.0768 0.1158 -0.4921 0.145 Uiso 1 1 calc R . .
H26B H -0.0037 0.1266 -0.3812 0.145 Uiso 1 1 calc R . .
C27 C 0.1574(6) 0.13700(16) -0.2143(7) 0.0666(16) Uani 1 1 d . . .
C28 C 0.2580(5) 0.13449(13) -0.1028(6) 0.0535(15) Uani 1 1 d . . .
C29 C 0.2963(5) 0.15760(13) -0.0057(7) 0.0534(14) Uani 1 1 d . . .
C30 C 0.4078(5) 0.11957(13) 0.0486(6) 0.0542(15) Uani 1 1 d . . .
C31 C 0.3283(5) 0.10994(12) -0.0645(6) 0.0499(14) Uani 1 1 d . . .
C32 C 0.2533(6) 0.18843(15) -0.0014(7) 0.079(2) Uani 1 1 d . . .
H32A H 0.2968 0.1988 0.0779 0.118 Uiso 1 1 calc R . .
H32B H 0.1742 0.1882 0.0123 0.118 Uiso 1 1 calc R . .
H32C H 0.2612 0.1981 -0.0916 0.118 Uiso 1 1 calc R . .
C33 C 0.3252(6) 0.07966(14) -0.1244(8) 0.079(2) Uani 1 1 d . . .
H33A H 0.2629 0.0779 -0.2023 0.118 Uiso 1 1 calc R . .
H33B H 0.3148 0.0659 -0.0487 0.118 Uiso 1 1 calc R . .
H33C H 0.3958 0.0756 -0.1608 0.118 Uiso 1 1 calc R . .
C34 C 0.5097(5) 0.10733(13) 0.1254(6) 0.0550(15) Uani 1 1 d . . .
H34A H 0.5299 0.0880 0.1092 0.066 Uiso 1 1 calc R . .
C35 C 0.6811(5) 0.11110(14) 0.2935(8) 0.0634(17) Uani 1 1 d . . .
H35A H 0.7349 0.1090 0.2239 0.076 Uiso 1 1 calc R . .
H35B H 0.6658 0.0916 0.3291 0.076 Uiso 1 1 calc R . .
C36 C 0.7345(6) 0.12912(16) 0.4175(8) 0.078(2) Uani 1 1 d . . .
H36A H 0.7802 0.1163 0.4860 0.094 Uiso 1 1 calc R . .
H36B H 0.6742 0.1372 0.4669 0.094 Uiso 1 1 calc R . .
C37 C 0.8107(5) 0.15460(14) 0.3794(7) 0.0653(17) Uani 1 1 d . . .
H37A H 0.8422 0.1642 0.4696 0.078 Uiso 1 1 calc R . .
H37B H 0.8742 0.1463 0.3369 0.078 Uiso 1 1 calc R . .
C38 C 0.7561(5) 0.17744(16) 0.2783(7) 0.0681(17) Uani 1 1 d . . .
H38A H 0.8033 0.1950 0.2869 0.082 Uiso 1 1 calc R . .
H38B H 0.7517 0.1704 0.1788 0.082 Uiso 1 1 calc R . .
C39 C 0.6199(5) 0.20794(14) 0.3799(7) 0.0573(15) Uani 1 1 d . . .
H39A H 0.6782 0.2212 0.4112 0.069 Uiso 1 1 calc R . .
C40 C 0.5093(5) 0.21301(12) 0.4110(6) 0.0528(14) Uani 1 1 d . . .
C41 C 0.4574(5) 0.23285(13) 0.4956(6) 0.0579(15) Uani 1 1 d . . .
C42 C 0.3441(5) 0.22341(12) 0.4913(6) 0.0510(14) Uani 1 1 d . . .
C43 C 0.3305(5) 0.19810(12) 0.4024(6) 0.0524(14) Uani 1 1 d . . .
C44 C 0.5130(7) 0.25928(13) 0.5722(9) 0.090(2) Uani 1 1 d . . .
H44A H 0.4588 0.2693 0.6232 0.135 Uiso 1 1 calc R . .
H44B H 0.5386 0.2723 0.5019 0.135 Uiso 1 1 calc R . .
H44C H 0.5772 0.2531 0.6406 0.135 Uiso 1 1 calc R . .
C45 C 0.2285(5) 0.17834(14) 0.3706(7) 0.0648(17) Uani 1 1 d . . .
H45A H 0.2452 0.1628 0.3064 0.097 Uiso 1 1 calc R . .
H45B H 0.1644 0.1895 0.3249 0.097 Uiso 1 1 calc R . .
H45C H 0.2105 0.1700 0.4601 0.097 Uiso 1 1 calc R . .
C46 C 0.2623(6) 0.23605(14) 0.5754(7) 0.0653(17) Uani 1 1 d . . .
C47 C 0.0778(6) 0.2363(2) 0.6201(9) 0.115(3) Uani 1 1 d D . .
H47A H 0.0855 0.2574 0.6327 0.138 Uiso 1 1 calc R . .
H47B H 0.0915 0.2272 0.7156 0.138 Uiso 1 1 calc R . .
C48 C -0.0388(7) 0.2292(2) 0.5496(11) 0.145(4) Uani 1 1 d D . .
H48A H -0.0933 0.2356 0.6110 0.217 Uiso 1 1 calc R . .
H48B H -0.0455 0.2083 0.5350 0.217 Uiso 1 1 calc R . .
H48C H -0.0534 0.2390 0.4572 0.217 Uiso 1 1 calc R . .
N1 N 0.5845(4) 0.08770(10) 0.6428(5) 0.0452(10) Uani 1 1 d . . .
N2 N 0.5243(4) 0.14120(10) 0.7102(5) 0.0510(12) Uani 1 1 d . . .
N3 N 0.7685(4) 0.14993(11) 0.8202(5) 0.0586(13) Uani 1 1 d . . .
N4 N 0.7712(4) 0.09688(10) 0.9267(5) 0.0491(11) Uani 1 1 d . . .
N5 N 0.3866(4) 0.14881(10) 0.0861(5) 0.0514(12) Uani 1 1 d . . .
N6 N 0.5736(4) 0.12352(11) 0.2176(5) 0.0563(13) Uani 1 1 d . . .
N7 N 0.6404(4) 0.18510(11) 0.3085(5) 0.0558(13) Uani 1 1 d . . .
N8 N 0.4304(4) 0.19171(10) 0.3552(5) 0.0494(11) Uani 1 1 d . . .
O1 O 0.4137(4) 0.02831(11) 0.2782(6) 0.0937(16) Uani 1 1 d D . .
O2 O 0.5842(5) 0.01353(13) 0.3676(6) 0.116(2) Uani 1 1 d . . .
O3 O 1.0473(6) 0.05419(16) 1.2572(9) 0.155(3) Uani 1 1 d . . .
O4 O 0.8860(5) 0.02895(12) 1.2151(7) 0.127(2) Uani 1 1 d DU . .
O5 O 0.1412(5) 0.11235(13) -0.2921(6) 0.1050(18) Uani 1 1 d D . .
O6 O 0.0964(4) 0.15771(13) -0.2353(6) 0.1009(18) Uani 1 1 d . . .
O7 O 0.2818(4) 0.25375(11) 0.6733(6) 0.0928(16) Uani 1 1 d . . .
O8 O 0.1556(4) 0.22647(11) 0.5365(5) 0.0838(14) Uani 1 1 d D . .

loop_
_atom_site_aniso_label
_atom_site_aniso_U_11
_atom_site_aniso_U_22
_atom_site_aniso_U_33
_atom_site_aniso_U_23
_atom_site_aniso_U_13
_atom_site_aniso_U_12
Cu1 0.0509(4) 0.0497(4) 0.0454(4) 0.0014(3) 0.0006(3) -0.0015(3)
Cu2 0.0511(4) 0.0564(4) 0.0491(4) -0.0018(4) 0.0064(3) 0.0050(4)
C1 0.145(9) 0.152(9) 0.136(9) -0.077(7) 0.011(8) -0.021(7)
C2 0.096(6) 0.136(8) 0.107(7) -0.077(6) -0.010(5) -0.006(5)
C3 0.058(4) 0.059(4) 0.050(4) -0.009(3) -0.008(3) 0.002(3)
C4 0.049(3) 0.051(3) 0.041(3) 0.001(2) -0.002(3) -0.002(3)
C5 0.044(3) 0.051(3) 0.044(3) 0.006(3) 0.002(3) 0.002(3)
C6 0.043(3) 0.047(3) 0.051(3) 0.007(3) 0.005(3) 0.005(3)
C7 0.035(3) 0.063(4) 0.044(3) 0.002(3) 0.005(3) -0.001(3)
C8 0.057(4) 0.071(4) 0.063(4) 0.007(3) -0.012(3) -0.001(3)
C9 0.063(4) 0.072(4) 0.073(4) -0.012(4) 0.000(3) 0.014(3)
C10 0.052(3) 0.057(4) 0.040(3) 0.011(3) 0.005(3) 0.005(3)
C11 0.091(5) 0.048(3) 0.050(3) -0.004(3) 0.021(3) -0.001(4)
C12 0.106(5) 0.058(4) 0.048(4) -0.004(3) 0.017(4) 0.002(4)
C13 0.124(6) 0.047(4) 0.066(4) 0.002(3) 0.014(4) -0.009(4)
C14 0.087(5) 0.066(4) 0.052(4) 0.014(3) 0.006(4) -0.022(4)
C15 0.054(4) 0.072(4) 0.056(4) -0.003(3) 0.004(3) -0.023(3)
C16 0.045(3) 0.070(4) 0.052(4) -0.008(3) 0.004(3) -0.003(3)
C17 0.058(4) 0.054(4) 0.051(3) -0.009(3) 0.011(3) 0.003(3)
C18 0.047(3) 0.069(4) 0.042(3) -0.002(3) -0.004(3) 0.005(3)
C19 0.053(4) 0.079(4) 0.045(3) -0.003(3) 0.005(3) 0.002(3)
C20 0.058(4) 0.120(6) 0.070(5) 0.009(4) -0.012(4) -0.018(4)
C21 0.067(4) 0.049(4) 0.073(4) -0.004(3) -0.009(3) 0.006(3)
C22 0.075(5) 0.083(6) 0.097(6) 0.000(5) -0.018(5) -0.014(4)
C23 0.132(7) 0.116(7) 0.185(8) 0.040(6) -0.022(7) -0.029(6)
C24 0.128(9) 0.168(12) 0.28(2) 0.005(12) -0.024(11) -0.010(10)
C25 0.121(9) 0.147(10) 0.287(17) -0.012(12) -0.080(10) -0.014(8)
C26 0.115(8) 0.131(8) 0.103(7) -0.009(6) -0.034(6) -0.021(6)
C27 0.062(4) 0.089(5) 0.047(3) 0.001(4) -0.003(3) -0.007(4)
C28 0.053(4) 0.068(4) 0.040(3) 0.003(3) 0.010(3) 0.000(3)
C29 0.048(3) 0.059(4) 0.052(4) -0.002(3) 0.005(3) 0.005(3)
C30 0.056(4) 0.059(4) 0.048(3) 0.007(3) 0.009(3) 0.012(3)
C31 0.051(3) 0.055(4) 0.044(3) -0.002(3) 0.006(3) -0.004(3)
C32 0.076(5) 0.092(5) 0.064(4) -0.002(4) -0.006(4) 0.030(4)
C33 0.101(5) 0.062(4) 0.073(4) -0.006(4) 0.008(4) -0.004(4)
C34 0.058(4) 0.051(3) 0.057(4) 0.001(3) 0.012(3) 0.005(3)
C35 0.054(4) 0.075(4) 0.057(4) 0.009(4) -0.006(3) 0.019(3)
C36 0.077(5) 0.089(5) 0.069(5) 0.018(4) 0.010(4) 0.018(4)
C37 0.049(4) 0.078(5) 0.069(4) 0.001(3) 0.011(3) 0.008(3)
C38 0.059(4) 0.086(5) 0.060(4) 0.019(4) 0.011(3) 0.004(3)
C39 0.063(4) 0.054(4) 0.054(4) 0.015(3) 0.004(3) -0.014(3)
C40 0.068(4) 0.044(3) 0.044(3) 0.005(3) 0.000(3) -0.007(3)
C41 0.071(4) 0.053(3) 0.048(3) -0.004(3) 0.001(3) -0.002(3)
C42 0.068(4) 0.041(3) 0.043(3) -0.001(3) 0.008(3) 0.007(3)
C43 0.057(4) 0.050(3) 0.049(3) -0.002(3) 0.003(3) 0.007(3)
C44 0.124(6) 0.044(4) 0.099(5) -0.011(4) 0.004(5) -0.022(4)
C45 0.056(4) 0.061(4) 0.075(4) -0.021(3) 0.001(3) 0.001(3)
C46 0.073(4) 0.053(4) 0.067(4) 0.000(3) 0.002(4) 0.015(3)
C47 0.086(6) 0.169(9) 0.094(6) -0.041(6) 0.025(5) 0.010(6)
C48 0.108(7) 0.190(11) 0.148(9) -0.004(9) 0.057(7) -0.033(7)
N1 0.040(2) 0.049(3) 0.045(3) -0.002(2) 0.000(2) 0.007(2)
N2 0.061(3) 0.052(3) 0.041(3) 0.002(2) 0.011(2) 0.007(2)
N3 0.065(3) 0.058(3) 0.053(3) 0.006(2) 0.009(3) -0.016(3)
N4 0.042(3) 0.050(3) 0.052(3) 0.001(2) -0.003(2) -0.003(2)
N5 0.048(3) 0.056(3) 0.052(3) -0.005(2) 0.010(2) 0.011(2)
N6 0.054(3) 0.065(3) 0.050(3) 0.009(3) 0.006(3) 0.010(3)
N7 0.053(3) 0.058(3) 0.057(3) 0.006(3) 0.009(2) 0.001(2)
N8 0.053(3) 0.047(3) 0.047(3) -0.001(2) 0.004(2) -0.006(2)
O1 0.083(3) 0.093(4) 0.098(4) -0.051(3) -0.011(3) 0.005(3)
O2 0.123(5) 0.108(4) 0.102(4) -0.054(3) -0.040(4) 0.054(4)
O3 0.108(5) 0.153(6) 0.178(7) 0.062(5) -0.074(5) -0.032(4)
O4 0.110(4) 0.089(4) 0.161(6) 0.058(4) -0.058(4) -0.007(3)
O5 0.096(4) 0.107(4) 0.095(4) -0.016(3) -0.049(3) 0.004(3)
O6 0.083(4) 0.104(4) 0.105(4) 0.008(3) -0.024(3) 0.028(3)
O7 0.112(4) 0.081(3) 0.085(3) -0.037(3) 0.015(3) 0.011(3)
O8 0.078(3) 0.102(4) 0.074(3) -0.036(3) 0.021(3) 0.015(3)

loop_
_atom_type_symbol
_atom_type_description
_atom_type_scat_dispersion_real
_atom_type_scat_dispersion_imag
_atom_type_scat_source
C C 0.0033 0.0016 'International Tables Vol C Tables 4.2.6.8 and 6.1.1.4'
H H 0.0000 0.0000 'International Tables Vol C Tables 4.2.6.8 and 6.1.1.4'
N N 0.0061 0.0033 'International Tables Vol C Tables 4.2.6.8 and 6.1.1.4'
O O 0.0106 0.0060 'International Tables Vol C Tables 4.2.6.8 and 6.1.1.4'
Cu Cu 0.3201 1.2651 'International Tables Vol C Tables 4.2.6.8 and 6.1.1.4'

loop_
_geom_angle_atom_site_label_1
_geom_angle_atom_site_label_2
_geom_angle_atom_site_label_3
_geom_angle
_geom_angle_site_symmetry_1
_geom_angle_site_symmetry_3
N4 Cu1 N1 109.90(19) . .
N4 Cu1 N3 82.7(2) . .
N1 Cu1 N3 148.86(19) . .
N4 Cu1 N2 156.20(18) . .
N1 Cu1 N2 83.34(19) . .
N3 Cu1 N2 96.0(2) . .
N5 Cu2 N8 107.73(18) . .
N5 Cu2 N7 150.34(19) . .
N8 Cu2 N7 83.0(2) . .
N5 Cu2 N6 84.1(2) . .
N8 Cu2 N6 152.84(19) . .
N7 Cu2 N6 98.8(2) . .
C2 C1 H1A 109.5 . .
C2 C1 H1B 109.5 . .
H1A C1 H1B 109.5 . .
C2 C1 H1C 109.5 . .
H1A C1 H1C 109.5 . .
H1B C1 H1C 109.5 . .
O1 C2 C1 110.7(6) . .
O1 C2 H2A 109.5 . .
C1 C2 H2A 109.5 . .
O1 C2 H2B 109.5 . .
C1 C2 H2B 109.5 . .
H2A C2 H2B 108.1 . .
O2 C3 O1 119.1(5) . .
O2 C3 C4 127.6(6) . .
O1 C3 C4 113.2(5) . .
C7 C4 C5 108.1(5) . .
C7 C4 C3 130.4(5) . .
C5 C4 C3 121.4(5) . .
N1 C5 C4 108.6(5) . .
N1 C5 C9 121.9(5) . .
C4 C5 C9 129.5(5) . .
N1 C6 C7 111.0(5) . .
N1 C6 C10 116.5(5) . .
C7 C6 C10 132.0(5) . .
C6 C7 C4 104.8(5) . .
C6 C7 C8 125.1(5) . .
C4 C7 C8 130.1(5) . .
C7 C8 H8A 109.5 . .
C7 C8 H8B 109.5 . .
H8A C8 H8B 109.5 . .
C7 C8 H8C 109.5 . .
H8A C8 H8C 109.5 . .
H8B C8 H8C 109.5 . .
C5 C9 H9A 109.5 . .
C5 C9 H9B 109.5 . .
H9A C9 H9B 109.5 . .
C5 C9 H9C 109.5 . .
H9A C9 H9C 109.5 . .
H9B C9 H9C 109.5 . .
N2 C10 C6 118.4(5) . .
N2 C10 H10A 120.8 . .
C6 C10 H10A 120.8 . .
N2 C11 C12 113.5(6) . .
N2 C11 H11A 108.9 . .
C12 C11 H11A 108.9 . .
N2 C11 H11B 108.9 . .
C12 C11 H11B 108.9 . .
H11A C11 H11B 107.7 . .
C13 C12 C11 117.1(6) . .
C13 C12 H12A 108.0 . .
C11 C12 H12A 108.0 . .
C13 C12 H12B 108.0 . .
C11 C12 H12B 108.0 . .
H12A C12 H12B 107.3 . .
C12 C13 C14 115.4(5) . .
C12 C13 H13A 108.4 . .
C14 C13 H13A 108.4 . .
C12 C13 H13B 108.4 . .
C14 C13 H13B 108.4 . .
H13A C13 H13B 107.5 . .
N3 C14 C13 109.8(5) . .
N3 C14 H14A 109.7 . .
C13 C14 H14A 109.7 . .
N3 C14 H14B 109.7 . .
C13 C14 H14B 109.7 . .
H14A C14 H14B 108.2 . .
N3 C15 C16 117.9(5) . .
N3 C15 H15A 121.0 . .
C16 C15 H15A 121.0 . .
N4 C16 C19 111.7(6) . .
N4 C16 C15 115.8(5) . .
C19 C16 C15 132.4(6) . .
N4 C17 C18 108.3(5) . .
N4 C17 C21 122.5(5) . .
C18 C17 C21 129.2(6) . .
C19 C18 C17 107.6(5) . .
C19 C18 C22 123.5(6) . .
C17 C18 C22 128.8(6) . .
C18 C19 C16 105.1(5) . .
C18 C19 C20 129.6(6) . .
C16 C19 C20 125.1(6) . .
C19 C20 H20A 109.5 . .
C19 C20 H20B 109.5 . .
H20A C20 H20B 109.5 . .
C19 C20 H20C 109.5 . .
H20A C20 H20C 109.5 . .
H20B C20 H20C 109.5 . .
C17 C21 H21A 109.5 . .
C17 C21 H21B 109.5 . .
H21A C21 H21B 109.5 . .
C17 C21 H21C 109.5 . .
H21A C21 H21C 109.5 . .
H21B C21 H21C 109.5 . .
O3 C22 O4 121.4(8) . .
O3 C22 C18 124.6(8) . .
O4 C22 C18 113.9(6) . .
O4 C23 C24 110.9(10) . .
O4 C23 H23A 109.5 . .
C24 C23 H23A 109.5 . .
O4 C23 H23B 109.5 . .
C24 C23 H23B 109.5 . .
H23A C23 H23B 108.0 . .
C23 C24 H24A 109.5 . .
C23 C24 H24B 109.5 . .
H24A C24 H24B 109.5 . .
C23 C24 H24C 109.5 . .
H24A C24 H24C 109.5 . .
H24B C24 H24C 109.5 . .
C26 C25 H25A 109.5 . .
C26 C25 H25B 109.5 . .
H25A C25 H25B 109.5 . .
C26 C25 H25C 109.5 . .
H25A C25 H25C 109.5 . .
H25B C25 H25C 109.5 . .
O5 C26 C25 109.7(7) . .
O5 C26 H26A 109.7 . .
C25 C26 H26A 109.7 . .
O5 C26 H26B 109.7 . .
C25 C26 H26B 109.7 . .
H26A C26 H26B 108.2 . .
O6 C27 O5 122.7(7) . .
O6 C27 C28 126.3(7) . .
O5 C27 C28 111.0(6) . .
C31 C28 C29 107.7(5) . .
C31 C28 C27 129.2(6) . .
C29 C28 C27 123.1(6) . .
N5 C29 C28 109.9(5) . .
N5 C29 C32 120.7(5) . .
C28 C29 C32 129.3(6) . .
C31 C30 N5 111.2(5) . .
C31 C30 C34 134.1(6) . .
N5 C30 C34 114.5(5) . .
C30 C31 C28 104.8(5) . .
C30 C31 C33 123.9(6) . .
C28 C31 C33 131.2(6) . .
C29 C32 H32A 109.5 . .
C29 C32 H32B 109.5 . .
H32A C32 H32B 109.5 . .
C29 C32 H32C 109.5 . .
H32A C32 H32C 109.5 . .
H32B C32 H32C 109.5 . .
C31 C33 H33A 109.5 . .
C31 C33 H33B 109.5 . .
H33A C33 H33B 109.5 . .
C31 C33 H33C 109.5 . .
H33A C33 H33C 109.5 . .
H33B C33 H33C 109.5 . .
N6 C34 C30 119.0(6) . .
N6 C34 H34A 120.5 . .
C30 C34 H34A 120.5 . .
N6 C35 C36 113.9(5) . .
N6 C35 H35A 108.8 . .
C36 C35 H35A 108.8 . .
N6 C35 H35B 108.8 . .
C36 C35 H35B 108.8 . .
H35A C35 H35B 107.7 . .
C35 C36 C37 116.1(6) . .
C35 C36 H36A 108.3 . .
C37 C36 H36A 108.3 . .
C35 C36 H36B 108.3 . .
C37 C36 H36B 108.3 . .
H36A C36 H36B 107.4 . .
C38 C37 C36 117.1(5) . .
C38 C37 H37A 108.0 . .
C36 C37 H37A 108.0 . .
C38 C37 H37B 108.0 . .
C36 C37 H37B 108.0 . .
H37A C37 H37B 107.3 . .
N7 C38 C37 112.3(5) . .
N7 C38 H38A 109.1 . .
C37 C38 H38A 109.1 . .
N7 C38 H38B 109.1 . .
C37 C38 H38B 109.1 . .
H38A C38 H38B 107.9 . .
N7 C39 C40 119.5(6) . .
N7 C39 H39A 120.2 . .
C40 C39 H39A 120.2 . .
C41 C40 N8 109.6(5) . .
C41 C40 C39 136.1(6) . .
N8 C40 C39 114.0(5) . .
C40 C41 C42 106.1(5) . .
C40 C41 C44 126.0(6) . .
C42 C41 C44 127.8(6) . .
C41 C42 C43 107.3(5) . .
C41 C42 C46 124.8(6) . .
C43 C42 C46 127.6(6) . .
N8 C43 C42 109.3(5) . .
N8 C43 C45 121.6(5) . .
C42 C43 C45 128.8(5) . .
C41 C44 H44A 109.5 . .
C41 C44 H44B 109.5 . .
H44A C44 H44B 109.5 . .
C41 C44 H44C 109.5 . .
H44A C44 H44C 109.5 . .
H44B C44 H44C 109.5 . .
C43 C45 H45A 109.5 . .
C43 C45 H45B 109.5 . .
H45A C45 H45B 109.5 . .
C43 C45 H45C 109.5 . .
H45A C45 H45C 109.5 . .
H45B C45 H45C 109.5 . .
O7 C46 O8 119.6(6) . .
O7 C46 C42 126.7(7) . .
O8 C46 C42 113.7(6) . .
O8 C47 C48 109.9(6) . .
O8 C47 H47A 109.7 . .
C48 C47 H47A 109.7 . .
O8 C47 H47B 109.7 . .
C48 C47 H47B 109.7 . .
H47A C47 H47B 108.2 . .
C47 C48 H48A 109.5 . .
C47 C48 H48B 109.5 . .
H48A C48 H48B 109.5 . .
C47 C48 H48C 109.5 . .
H48A C48 H48C 109.5 . .
H48B C48 H48C 109.5 . .
C5 N1 C6 107.5(4) . .
C5 N1 Cu1 141.4(4) . .
C6 N1 Cu1 110.5(3) . .
C10 N2 C11 119.2(5) . .
C10 N2 Cu1 111.1(4) . .
C11 N2 Cu1 129.7(4) . .
C15 N3 C14 121.0(5) . .
C15 N3 Cu1 112.2(4) . .
C14 N3 Cu1 126.8(4) . .
C17 N4 C16 107.3(5) . .
C17 N4 Cu1 141.8(4) . .
C16 N4 Cu1 110.9(4) . .
C29 N5 C30 106.3(5) . .
C29 N5 Cu2 142.8(4) . .
C30 N5 Cu2 110.8(4) . .
C34 N6 C35 118.9(5) . .
C34 N6 Cu2 111.4(4) . .
C35 N6 Cu2 129.6(4) . .
C39 N7 C38 122.6(6) . .
C39 N7 Cu2 112.4(4) . .
C38 N7 Cu2 124.9(4) . .
C43 N8 C40 107.5(5) . .
C43 N8 Cu2 141.6(4) . .
C40 N8 Cu2 110.8(4) . .
C3 O1 C2 117.7(5) . .
C22 O4 C23 117.1(7) . .
C27 O5 C26 117.2(7) . .
C46 O8 C47 115.3(5) . .

loop_
_geom_bond_atom_site_label_1
_geom_bond_atom_site_label_2
_geom_bond_distance
_geom_bond_site_symmetry_2
Cu1 N4 1.962(5) .
Cu1 N1 1.968(4) .
Cu1 N3 1.979(5) .
Cu1 N2 1.993(5) .
Cu2 N5 1.947(5) .
Cu2 N8 1.953(5) .
Cu2 N7 1.959(5) .
Cu2 N6 1.990(5) .
C1 C2 1.472(5) .
C1 H1A 0.9600 .
C1 H1B 0.9600 .
C1 H1C 0.9600 .
C2 O1 1.359(4) .
C2 H2A 0.9700 .
C2 H2B 0.9700 .
C3 O2 1.179(7) .
C3 O1 1.343(7) .
C3 C4 1.452(8) .
C4 C7 1.402(7) .
C4 C5 1.413(7) .
C5 N1 1.354(7) .
C5 C9 1.477(8) .
C6 N1 1.370(6) .
C6 C7 1.397(7) .
C6 C10 1.399(8) .
C7 C8 1.498(7) .
C8 H8A 0.9600 .
C8 H8B 0.9600 .
C8 H8C 0.9600 .
C9 H9A 0.9600 .
C9 H9B 0.9600 .
C9 H9C 0.9600 .
C10 N2 1.304(7) .
C10 H10A 0.9300 .
C11 N2 1.469(7) .
C11 C12 1.492(10) .
C11 H11A 0.9700 .
C11 H11B 0.9700 .
C12 C13 1.484(9) .
C12 H12A 0.9700 .
C12 H12B 0.9700 .
C13 C14 1.522(9) .
C13 H13A 0.9700 .
C13 H13B 0.9700 .
C14 N3 1.471(8) .
C14 H14A 0.9700 .
C14 H14B 0.9700 .
C15 N3 1.291(7) .
C15 C16 1.405(8) .
C15 H15A 0.9300 .
C16 N4 1.365(7) .
C16 C19 1.381(8) .
C17 N4 1.325(7) .
C17 C18 1.443(8) .
C17 C21 1.474(8) .
C18 C19 1.369(9) .
C18 C22 1.457(10) .
C19 C20 1.524(8) .
C20 H20A 0.9600 .
C20 H20B 0.9600 .
C20 H20C 0.9600 .
C21 H21A 0.9600 .
C21 H21B 0.9600 .
C21 H21C 0.9600 .
C22 O3 1.194(8) .
C22 O4 1.341(9) .
C23 O4 1.367(5) .
C23 C24 1.471(5) .
C23 H23A 0.9700 .
C23 H23B 0.9700 .
C24 H24A 0.9600 .
C24 H24B 0.9600 .
C24 H24C 0.9600 .
C25 C26 1.469(5) .
C25 H25A 0.9600 .
C25 H25B 0.9600 .
C25 H25C 0.9600 .
C26 O5 1.348(5) .
C26 H26A 0.9700 .
C26 H26B 0.9700 .
C27 O6 1.186(8) .
C27 O5 1.332(8) .
C27 C28 1.468(9) .
C28 C31 1.407(8) .
C28 C29 1.416(8) .
C29 N5 1.331(7) .
C29 C32 1.494(8) .
C30 C31 1.379(8) .
C30 N5 1.406(7) .
C30 C34 1.424(8) .
C31 C33 1.483(8) .
C32 H32A 0.9600 .
C32 H32B 0.9600 .
C32 H32C 0.9600 .
C33 H33A 0.9600 .
C33 H33B 0.9600 .
C33 H33C 0.9600 .
C34 N6 1.290(7) .
C34 H34A 0.9300 .
C35 N6 1.477(8) .
C35 C36 1.479(10) .
C35 H35A 0.9700 .
C35 H35B 0.9700 .
C36 C37 1.537(9) .
C36 H36A 0.9700 .
C36 H36B 0.9700 .
C37 C38 1.485(8) .
C37 H37A 0.9700 .
C37 H37B 0.9700 .
C38 N7 1.475(8) .
C38 H38A 0.9700 .
C38 H38B 0.9700 .
C39 N7 1.272(7) .
C39 C40 1.395(8) .
C39 H39A 0.9300 .
C40 C41 1.390(8) .
C40 N8 1.394(7) .
C41 C42 1.402(8) .
C41 C44 1.500(8) .
C42 C43 1.411(7) .
C42 C46 1.441(8) .
C43 N8 1.345(7) .
C43 C45 1.500(8) .
C44 H44A 0.9600 .
C44 H44B 0.9600 .
C44 H44C 0.9600 .
C45 H45A 0.9600 .
C45 H45B 0.9600 .
C45 H45C 0.9600 .
C46 O7 1.210(7) .
C46 O8 1.336(7) .
C47 O8 1.356(4) .
C47 C48 1.478(5) .
C47 H47A 0.9700 .
C47 H47B 0.9700 .
C48 H48A 0.9600 .
C48 H48B 0.9600 .
C48 H48C 0.9600 .
